data_7025188
loop_
_publ_author_name
'Valerio C\'ardenas, Cintya'
'Mu\~noz Hern\'andez, Miguel Angel'
'Gr\'evy, Jean-Michel'

_publ_section_title
;
 Reactivity of Zn(II), Mg(II) and Al(III) chlorides with a phosphinimine
 ligand: new tetrameric inverse crown ether structures.
;
_journal_issue 28
_journal_name_full 'Dalton transactions (Cambridge, England : 2003)'
_journal_page_first 6441
_journal_page_last 6448
_journal_paper_doi 10.1039/b925580j
_journal_volume 39
_journal_year 2010
_chemical_formula_sum 'C30 H32 Al2 Cl4 N2 O P2'
_chemical_formula_weight 694.28
_chemical_name_systematic
;
?
;
_space_group_IT_number 2
_symmetry_cell_setting triclinic
_symmetry_space_group_name_Hall '-P 1'
_symmetry_space_group_name_H-M 'P -1'
_atom_sites_solution_hydrogens geom
_atom_sites_solution_primary direct
_atom_sites_solution_secondary difmap
_audit_creation_method SHELXL-97
_cell_angle_alpha 91.184(3)
_cell_angle_beta 94.033(3)
_cell_angle_gamma 111.992(3)
_cell_formula_units_Z 1
_cell_length_a 8.4330(15)
_cell_length_b 9.7126(17)
_cell_length_c 11.539(2)
_cell_measurement_temperature 150(2)
_cell_volume 873.0(3)
_computing_cell_refinement 'Bruker SMART'
_computing_data_collection 'Bruker SMART'
_computing_data_reduction 'Bruker SHELXTL'
_computing_molecular_graphics 'Bruker SHELXTL'
_computing_publication_material 'Bruker SHELXTL'
_computing_structure_refinement 'SHELXL-97 (Sheldrick, 1997)'
_computing_structure_solution 'SHELXS-97 (Sheldrick, 1990)'
_diffrn_ambient_temperature 150(2)
_diffrn_measured_fraction_theta_full 0.998
_diffrn_measured_fraction_theta_max 0.998
_diffrn_measurement_device_type 'CCD area detector'
_diffrn_measurement_method 'phi and omega scans'
_diffrn_radiation_monochromator graphite
_diffrn_radiation_source 'fine-focus sealed tube'
_diffrn_radiation_type MoK\a
_diffrn_radiation_wavelength 0.71073
_diffrn_reflns_av_R_equivalents 0.1161
_diffrn_reflns_av_sigmaI/netI 0.0866
_diffrn_reflns_limit_h_max 10
_diffrn_reflns_limit_h_min -10
_diffrn_reflns_limit_k_max 11
_diffrn_reflns_limit_k_min -11
_diffrn_reflns_limit_l_max 13
_diffrn_reflns_limit_l_min -13
_diffrn_reflns_number 8486
_diffrn_reflns_theta_full 25.00
_diffrn_reflns_theta_max 25.00
_diffrn_reflns_theta_min 1.77
_exptl_absorpt_coefficient_mu 0.507
_exptl_absorpt_correction_T_max 0.9417
_exptl_absorpt_correction_T_min 0.8966
_exptl_absorpt_correction_type numerical
_exptl_crystal_colour colorless
_exptl_crystal_density_diffrn 1.321
_exptl_crystal_density_method 'not measured'
_exptl_crystal_description block
_exptl_crystal_F_000 358
_exptl_crystal_size_max 0.22
_exptl_crystal_size_mid 0.19
_exptl_crystal_size_min 0.12
_refine_diff_density_max 0.556
_refine_diff_density_min -0.383
_refine_diff_density_rms 0.072
_refine_ls_extinction_method none
_refine_ls_goodness_of_fit_ref 0.955
_refine_ls_hydrogen_treatment constr
_refine_ls_matrix_type full
_refine_ls_number_parameters 186
_refine_ls_number_reflns 3059
_refine_ls_number_restraints 6
_refine_ls_restrained_S_all 0.968
_refine_ls_R_factor_all 0.0470
_refine_ls_R_factor_gt 0.0417
_refine_ls_shift/su_max 0.000
_refine_ls_shift/su_mean 0.000
_refine_ls_structure_factor_coef Fsqd
_refine_ls_weighting_details 'calc w=1/[\s^2^(Fo^2^)+(0.0735P)^2^+0.0418P] where P=(Fo^2^+2Fc^2^)/3'
_refine_ls_weighting_scheme calc
_refine_ls_wR_factor_gt 0.1213
_refine_ls_wR_factor_ref 0.1254
_reflns_number_gt 2634
_reflns_number_total 3059
_reflns_threshold_expression >2sigma(I)
_cod_data_source_file b925580j.txt
_cod_data_source_block complex_8
_cod_depositor_comments
;
The following automatic conversions were performed:

'_symmetry_cell_setting' value 'Triclinic' changed to 'triclinic'
according to /home/saulius/struct/CIF-dictionaries/cif_core.dic
dictionary named 'cif_core.dic' version 2.4.2 from 2011-04-26.

Automatic conversion script
Id: cif_fix_values 1891 2012-01-12 08:04:46Z andrius 
;
_cod_original_sg_symbol_H-M P-1
_cod_database_code 7025188

loop_
_symmetry_equiv_pos_as_xyz
'x, y, z'
'-x, -y, -z'

loop_
_atom_site_label
_atom_site_type_symbol
_atom_site_fract_x
_atom_site_fract_y
_atom_site_fract_z
_atom_site_U_iso_or_equiv
_atom_site_adp_type
_atom_site_occupancy
_atom_site_symmetry_multiplicity
_atom_site_calc_flag
_atom_site_refinement_flags
_atom_site_disorder_assembly
_atom_site_disorder_group
Al1 Al 0.44765(8) 0.55226(8) 0.40554(5) 0.0203(2) Uani 1 1 d . . .
N1 N 0.4726(2) 0.5981(2) 0.56411(15) 0.0217(5) Uani 1 1 d . . .
P1 P 0.44759(7) 0.72369(7) 0.64189(5) 0.0203(2) Uani 1 1 d . . .
Cl1 Cl 0.18981(7) 0.47569(7) 0.32869(5) 0.0340(2) Uani 1 1 d . . .
Cl2 Cl 0.60217(8) 0.73069(7) 0.30833(5) 0.0309(2) Uani 1 1 d . . .
C1 C 0.2823(3) 0.7788(3) 0.5768(2) 0.0299(6) Uani 1 1 d . . .
H1B H 0.1724 0.6939 0.5712 0.045 Uiso 1 1 calc R . .
H1C H 0.3105 0.8129 0.4987 0.045 Uiso 1 1 calc R . .
H1D H 0.2737 0.8598 0.6248 0.045 Uiso 1 1 calc R . .
C2 C 0.3890(3) 0.6609(3) 0.78368(19) 0.0221(5) Uani 1 1 d . . .
C3 C 0.5037(3) 0.7123(3) 0.8831(2) 0.0350(7) Uani 1 1 d . . .
H3A H 0.6163 0.7831 0.8771 0.042 Uiso 1 1 calc R . .
C4 C 0.4521(4) 0.6594(3) 0.9901(2) 0.0443(8) Uani 1 1 d . . .
H4A H 0.5299 0.6937 1.0577 0.053 Uiso 1 1 calc R . .
C5 C 0.2888(4) 0.5573(3) 0.9993(2) 0.0441(8) Uani 1 1 d . . .
H5A H 0.2538 0.5232 1.0734 0.053 Uiso 1 1 calc R . .
C6 C 0.1760(4) 0.5044(3) 0.9021(2) 0.0396(7) Uani 1 1 d . . .
H6A H 0.0642 0.4325 0.9088 0.048 Uiso 1 1 calc R . .
C7 C 0.2253(3) 0.5561(3) 0.7943(2) 0.0308(6) Uani 1 1 d . . .
H7A H 0.1470 0.5198 0.7272 0.037 Uiso 1 1 calc R . .
C8 C 0.6370(3) 0.8918(3) 0.66501(19) 0.0245(5) Uani 1 1 d . . .
C9 C 0.7903(3) 0.8990(3) 0.6230(2) 0.0293(6) Uani 1 1 d . . .
H9A H 0.7951 0.8164 0.5799 0.035 Uiso 1 1 calc R . .
C10 C 0.9359(3) 1.0271(3) 0.6442(2) 0.0356(7) Uani 1 1 d . . .
H10A H 1.0411 1.0319 0.6163 0.043 Uiso 1 1 calc R . .
C11 C 0.9292(3) 1.1476(3) 0.7057(2) 0.0383(7) Uani 1 1 d . . .
H11A H 1.0299 1.2348 0.7203 0.046 Uiso 1 1 calc R . .
C12 C 0.7773(3) 1.1421(3) 0.7460(2) 0.0356(6) Uani 1 1 d . . .
H12A H 0.7728 1.2259 0.7876 0.043 Uiso 1 1 calc R . .
C13 C 0.6312(3) 1.0146(3) 0.7258(2) 0.0304(6) Uani 1 1 d . . .
H13A H 0.5263 1.0109 0.7536 0.037 Uiso 1 1 calc R . .
O1 O 0.9406(4) 0.9655(4) 0.9830(3) 0.0434(10) Uiso 0.50 1 d PD . .
C14 C 1.0552(8) 0.9029(8) 0.9542(6) 0.0529(17) Uiso 0.50 1 d PD . 1
C15 C 1.2220(9) 0.9376(9) 0.9123(7) 0.066(2) Uiso 0.50 1 d PD A 1
H15A H 1.2197 0.8556 0.8604 0.099 Uiso 0.50 1 calc PR A 1
H15B H 1.3073 0.9521 0.9783 0.099 Uiso 0.50 1 calc PR A 1
H15C H 1.2526 1.0289 0.8695 0.099 Uiso 0.50 1 calc PR A 1
C14A C 1.1027(8) 0.9831(8) 0.9459(6) 0.0516(17) Uiso 0.50 1 d PD . 2
C15A C 1.0942(10) 0.8506(8) 0.8857(6) 0.0630(19) Uiso 0.50 1 d PD B 2
H15D H 1.2105 0.8576 0.8725 0.094 Uiso 0.50 1 calc PR B 2
H15E H 1.0269 0.8381 0.8107 0.094 Uiso 0.50 1 calc PR B 2
H15F H 1.0393 0.7650 0.9323 0.094 Uiso 0.50 1 calc PR B 2

loop_
_atom_site_aniso_label
_atom_site_aniso_U_11
_atom_site_aniso_U_22
_atom_site_aniso_U_33
_atom_site_aniso_U_23
_atom_site_aniso_U_13
_atom_site_aniso_U_12
Al1 0.0192(4) 0.0242(4) 0.0159(4) -0.0022(3) -0.0013(3) 0.0070(3)
N1 0.0200(10) 0.0245(11) 0.0179(10) -0.0019(8) -0.0007(7) 0.0057(8)
P1 0.0192(3) 0.0241(4) 0.0168(3) -0.0017(3) 0.0001(2) 0.0075(3)
Cl1 0.0232(3) 0.0391(4) 0.0345(4) -0.0004(3) -0.0091(3) 0.0080(3)
Cl2 0.0298(4) 0.0329(4) 0.0267(4) 0.0061(3) 0.0039(2) 0.0076(3)
C1 0.0318(14) 0.0370(16) 0.0252(13) 0.0001(11) -0.0020(10) 0.0187(12)
C2 0.0273(12) 0.0236(13) 0.0178(11) -0.0019(9) 0.0031(9) 0.0123(10)
C3 0.0348(14) 0.0395(17) 0.0250(14) -0.0004(12) -0.0024(11) 0.0086(12)
C4 0.061(2) 0.0500(19) 0.0183(13) -0.0003(12) -0.0031(12) 0.0186(16)
C5 0.064(2) 0.0469(19) 0.0264(15) 0.0095(13) 0.0195(14) 0.0239(16)
C6 0.0390(16) 0.0387(17) 0.0378(16) 0.0053(13) 0.0155(13) 0.0084(13)
C7 0.0273(13) 0.0344(15) 0.0289(14) -0.0013(11) 0.0046(10) 0.0093(12)
C8 0.0255(12) 0.0250(14) 0.0204(12) -0.0006(10) -0.0024(10) 0.0074(11)
C9 0.0297(13) 0.0276(15) 0.0284(13) -0.0049(11) 0.0025(10) 0.0088(11)
C10 0.0247(13) 0.0351(16) 0.0416(16) -0.0021(13) 0.0037(11) 0.0053(12)
C11 0.0310(14) 0.0295(16) 0.0432(16) -0.0026(12) -0.0029(12) -0.0001(12)
C12 0.0413(16) 0.0240(15) 0.0371(15) -0.0056(12) -0.0007(12) 0.0082(12)
C13 0.0338(14) 0.0291(15) 0.0294(13) 0.0001(11) 0.0033(11) 0.0129(12)

loop_
_atom_type_symbol
_atom_type_description
_atom_type_scat_dispersion_real
_atom_type_scat_dispersion_imag
_atom_type_scat_source
C C 0.0033 0.0016 'International Tables Vol C Tables 4.2.6.8 and 6.1.1.4'
H H 0.0000 0.0000 'International Tables Vol C Tables 4.2.6.8 and 6.1.1.4'
N N 0.0061 0.0033 'International Tables Vol C Tables 4.2.6.8 and 6.1.1.4'
Al Al 0.0645 0.0514 'International Tables Vol C Tables 4.2.6.8 and 6.1.1.4'
P P 0.1023 0.0942 'International Tables Vol C Tables 4.2.6.8 and 6.1.1.4'
Cl Cl 0.1484 0.1585 'International Tables Vol C Tables 4.2.6.8 and 6.1.1.4'
O O 0.0106 0.0060 'International Tables Vol C Tables 4.2.6.8 and 6.1.1.4'

loop_
_geom_angle_atom_site_label_1
_geom_angle_atom_site_label_2
_geom_angle_atom_site_label_3
_geom_angle
_geom_angle_site_symmetry_1
_geom_angle_site_symmetry_3
N1 Al1 N1 88.39(9) 2_666 .
N1 Al1 Cl2 117.03(7) 2_666 .
N1 Al1 Cl2 113.35(7) . .
N1 Al1 Cl1 114.10(7) 2_666 .
N1 Al1 Cl1 114.83(7) . .
Cl2 Al1 Cl1 108.28(4) . .
N1 Al1 Al1 44.21(6) 2_666 2_666
N1 Al1 Al1 44.18(7) . 2_666
Cl2 Al1 Al1 126.40(4) . 2_666
Cl1 Al1 Al1 125.29(5) . 2_666
P1 N1 Al1 134.30(11) . 2_666
P1 N1 Al1 133.97(13) . .
Al1 N1 Al1 91.61(9) 2_666 .
N1 P1 C1 111.39(11) . .
N1 P1 C2 111.26(11) . .
C1 P1 C2 107.69(11) . .
N1 P1 C8 113.93(11) . .
C1 P1 C8 105.89(12) . .
C2 P1 C8 106.29(11) . .
P1 C1 H1B 109.5 . .
P1 C1 H1C 109.5 . .
H1B C1 H1C 109.5 . .
P1 C1 H1D 109.5 . .
H1B C1 H1D 109.5 . .
H1C C1 H1D 109.5 . .
C7 C2 C3 119.2(2) . .
C7 C2 P1 118.73(18) . .
C3 C2 P1 122.06(19) . .
C4 C3 C2 119.7(3) . .
C4 C3 H3A 120.2 . .
C2 C3 H3A 120.2 . .
C5 C4 C3 120.4(3) . .
C5 C4 H4A 119.8 . .
C3 C4 H4A 119.8 . .
C6 C5 C4 120.5(3) . .
C6 C5 H5A 119.8 . .
C4 C5 H5A 119.8 . .
C5 C6 C7 119.9(3) . .
C5 C6 H6A 120.0 . .
C7 C6 H6A 120.0 . .
C6 C7 C2 120.4(2) . .
C6 C7 H7A 119.8 . .
C2 C7 H7A 119.8 . .
C9 C8 C13 119.5(2) . .
C9 C8 P1 120.21(19) . .
C13 C8 P1 120.29(19) . .
C10 C9 C8 119.6(2) . .
C10 C9 H9A 120.2 . .
C8 C9 H9A 120.2 . .
C11 C10 C9 120.4(2) . .
C11 C10 H10A 119.8 . .
C9 C10 H10A 119.8 . .
C10 C11 C12 120.3(2) . .
C10 C11 H11A 119.9 . .
C12 C11 H11A 119.9 . .
C11 C12 C13 119.9(3) . .
C11 C12 H12A 120.1 . .
C13 C12 H12A 120.1 . .
C12 C13 C8 120.3(2) . .
C12 C13 H13A 119.9 . .
C8 C13 H13A 119.9 . .
O1 O1 C14A 83.3(5) 2_777 2_777
O1 O1 C14 72.5(5) 2_777 .
C14A O1 C14 145.0(6) 2_777 .
O1 O1 C14A 51.0(4) 2_777 .
C14A O1 C14A 134.2(4) 2_777 .
C14 O1 C14A 30.9(4) . .
O1 O1 C14 65.3(4) 2_777 2_777
C14A O1 C14 30.3(5) 2_777 2_777
C14 O1 C14 137.7(3) . 2_777
C14A O1 C14 111.9(4) . 2_777
O1 C14 C15 142.7(7) . .
O1 C14 O1 42.3(3) . 2_777
C15 C14 O1 107.1(6) . 2_777
O1 C14A O1 45.8(4) 2_777 .
O1 C14A C15A 148.0(8) 2_777 .
O1 C14A C15A 110.3(6) . .
C14A C15A H15D 109.5 . .
C14A C15A H15E 109.5 . .
H15D C15A H15E 109.5 . .
C14A C15A H15F 109.5 . .
H15D C15A H15F 109.5 . .
H15E C15A H15F 109.5 . .

loop_
_geom_bond_atom_site_label_1
_geom_bond_atom_site_label_2
_geom_bond_distance
_geom_bond_site_symmetry_2
Al1 N1 1.852(2) 2_666
Al1 N1 1.8526(19) .
Al1 Cl2 2.1340(10) .
Al1 Cl1 2.1349(9) .
Al1 Al1 2.6560(14) 2_666
N1 P1 1.5853(19) .
N1 Al1 1.852(2) 2_666
P1 C1 1.795(2) .
P1 C2 1.795(2) .
P1 C8 1.805(2) .
C1 H1B 0.9800 .
C1 H1C 0.9800 .
C1 H1D 0.9800 .
C2 C7 1.390(3) .
C2 C3 1.400(3) .
C3 C4 1.383(4) .
C3 H3A 0.9500 .
C4 C5 1.376(4) .
C4 H4A 0.9500 .
C5 C6 1.374(4) .
C5 H5A 0.9500 .
C6 C7 1.383(4) .
C6 H6A 0.9500 .
C7 H7A 0.9500 .
C8 C9 1.391(3) .
C8 C13 1.390(3) .
C9 C10 1.384(3) .
C9 H9A 0.9500 .
C10 C11 1.377(4) .
C10 H10A 0.9500 .
C11 C12 1.377(4) .
C11 H11A 0.9500 .
C12 C13 1.382(4) .
C12 H12A 0.9500 .
C13 H13A 0.9500 .
O1 O1 1.018(7) 2_777
O1 C14A 1.104(7) 2_777
O1 C14 1.375(6) .
O1 C14A 1.411(6) .
O1 C14 1.444(8) 2_777
C14 C15 1.440(6) .
C14 O1 1.444(8) 2_777
C15 H15A 0.9800 .
C15 H15B 0.9800 .
C15 H15C 0.9800 .
C14A O1 1.104(7) 2_777
C14A C15A 1.425(6) .
C15A H15D 0.9800 .
C15A H15E 0.9800 .
C15A H15F 0.9800 .

loop_
_geom_torsion_atom_site_label_1
_geom_torsion_atom_site_label_2
_geom_torsion_atom_site_label_3
_geom_torsion_atom_site_label_4
_geom_torsion
_geom_torsion_site_symmetry_1
_geom_torsion_site_symmetry_4
N1 Al1 N1 P1 176.3(2) 2_666 .
Cl2 Al1 N1 P1 57.45(17) . .
Cl1 Al1 N1 P1 -67.75(17) . .
Al1 Al1 N1 P1 176.3(2) 2_666 .
N1 Al1 N1 Al1 0.0 2_666 2_666
Cl2 Al1 N1 Al1 -118.89(7) . 2_666
Cl1 Al1 N1 Al1 115.92(7) . 2_666
Al1 N1 P1 C1 -153.87(16) 2_666 .
Al1 N1 P1 C1 31.3(2) . .
Al1 N1 P1 C2 -33.70(19) 2_666 .
Al1 N1 P1 C2 151.43(15) . .
Al1 N1 P1 C8 86.42(18) 2_666 .
Al1 N1 P1 C8 -88.45(17) . .
N1 P1 C2 C7 -71.5(2) . .
C1 P1 C2 C7 50.8(2) . .
C8 P1 C2 C7 163.9(2) . .
N1 P1 C2 C3 107.3(2) . .
C1 P1 C2 C3 -130.3(2) . .
C8 P1 C2 C3 -17.2(2) . .
C7 C2 C3 C4 -0.7(4) . .
P1 C2 C3 C4 -179.6(2) . .
C2 C3 C4 C5 -0.3(5) . .
C3 C4 C5 C6 1.3(5) . .
C4 C5 C6 C7 -1.3(5) . .
C5 C6 C7 C2 0.3(4) . .
C3 C2 C7 C6 0.7(4) . .
P1 C2 C7 C6 179.6(2) . .
N1 P1 C8 C9 -4.4(2) . .
C1 P1 C8 C9 -127.1(2) . .
C2 P1 C8 C9 118.5(2) . .
N1 P1 C8 C13 176.22(18) . .
C1 P1 C8 C13 53.4(2) . .
C2 P1 C8 C13 -60.9(2) . .
C13 C8 C9 C10 1.3(4) . .
P1 C8 C9 C10 -178.1(2) . .
C8 C9 C10 C11 -0.6(4) . .
C9 C10 C11 C12 -0.4(4) . .
C10 C11 C12 C13 0.7(4) . .
C11 C12 C13 C8 0.0(4) . .
C9 C8 C13 C12 -1.0(4) . .
P1 C8 C13 C12 178.4(2) . .
O1 O1 C14 C15 -43.7(11) 2_777 .
C14A O1 C14 C15 -91.9(15) 2_777 .
C14A O1 C14 C15 -3.1(8) . .
C14 O1 C14 C15 -43.7(11) 2_777 .
C14A O1 C14 O1 -48.2(9) 2_777 2_777
C14A O1 C14 O1 40.6(9) . 2_777
C14 O1 C14 O1 0.000(1) 2_777 2_777
C14A O1 C14A O1 0.000(2) 2_777 2_777
C14 O1 C14A O1 -126.9(11) . 2_777
C14 O1 C14A O1 24.9(6) 2_777 2_777
O1 O1 C14A C15A 154.4(9) 2_777 .
C14A O1 C14A C15A 154.4(9) 2_777 .
C14 O1 C14A C15A 27.5(7) . .
C14 O1 C14A C15A 179.3(5) 2_777 .
